data_7031376
loop_
_publ_author_name
'Welzmiller, Simon'
'Rosenthal, Tobias'
'Ganter, Pirmin'
'Neudert, Lukas'
'Fahrnbauer, Felix'
'Urban, Philipp'
'Stiewe, Christian'
'de Boor, Johannes'
'Oeckler, Oliver'

_publ_section_title
;
 Layered germanium tin antimony tellurides: element distribution,
 nanostructures and thermoelectric properties.
;
_journal_issue 27
_journal_name_full 'Dalton transactions (Cambridge, England : 2003)'
_journal_page_first 10529
_journal_page_last 10540
_journal_paper_doi 10.1039/c4dt00336e
_journal_volume 43
_journal_year 2014
_chemical_formula_sum 'Ge0.6 Sb2 Sn0.4 Te4'
_chemical_formula_weight 844.9
_chemical_name_common 'germanium tin antimony telluride'
_chemical_name_systematic ' ?'
_space_group_IT_number 166
_symmetry_cell_setting trigonal
_symmetry_Int_Tables_number 166
_symmetry_space_group_name_Hall '-R 3 2"'
_symmetry_space_group_name_H-M 'R -3 m :H'
_audit_creation_method 'Jana2006 Version : 01/07/2011'
_cell_angle_alpha 90
_cell_angle_beta 90
_cell_angle_gamma 120
_cell_formula_units_Z 3
_cell_length_a 4.26380(10)
_cell_length_b 4.26380(10)
_cell_length_c 41.346(3)
_cell_measurement_radiation 'Cu K\a'
_cell_measurement_reflns_used 1495
_cell_measurement_temperature 293(2)
_cell_measurement_theta_max 60.9
_cell_measurement_theta_min 4.6
_cell_volume 650.97(5)
_computing_cell_refinement 'Jana2006 (Petricek, Dusek & Palatinus, 2006)'
_computing_publication_material 'Jana2006 (Petricek, Dusek & Palatinus, 2006)'
_diffrn_ambient_temperature 293(2)
_diffrn_detector 'CCD plate'
_diffrn_detector_type FReLoN2k
_diffrn_measured_fraction_theta_full 0.990
_diffrn_measured_fraction_theta_max 0.979
_diffrn_measurement_device_type 'Heavy duty (Huber)'
_diffrn_measurement_method oscillation
_diffrn_measurement_specimen_support 'glass fibre'
_diffrn_radiation_probe x-ray
_diffrn_radiation_type synchrotron
_diffrn_radiation_wavelength 0.42468
_diffrn_reflns_av_R_equivalents 0.0665
_diffrn_reflns_av_sigmaI/netI 0.0640
_diffrn_reflns_limit_h_max 5
_diffrn_reflns_limit_h_min -5
_diffrn_reflns_limit_k_max 6
_diffrn_reflns_limit_k_min -6
_diffrn_reflns_limit_l_max 63
_diffrn_reflns_limit_l_min -56
_diffrn_reflns_number 3659
_diffrn_reflns_theta_full 14.76
_diffrn_reflns_theta_max 19.01
_diffrn_reflns_theta_min 1.78
_diffrn_source_type 'ESRF beamline ID11'
_exptl_absorpt_coefficient_mu 5.55
_exptl_absorpt_correction_T_max 0.73959
_exptl_absorpt_correction_T_min 0.30807
_exptl_absorpt_correction_type multi-scan
_exptl_absorpt_process_details 'SADABS and XPREP'
_exptl_crystal_colour metallic_dark_grey
_exptl_crystal_density_diffrn 6.466
_exptl_crystal_description platelet
_exptl_crystal_F_000 1047.5
_exptl_crystal_size_max 0.10
_exptl_crystal_size_mid 0.09
_exptl_crystal_size_min 0.01
_refine_diff_density_max 2.65
_refine_diff_density_min -3.79
_refine_ls_extinction_method none
_refine_ls_goodness_of_fit_gt 1.59
_refine_ls_goodness_of_fit_ref 1.46
_refine_ls_number_constraints 13
_refine_ls_number_parameters 19
_refine_ls_number_reflns 298
_refine_ls_number_restraints 0
_refine_ls_R_factor_all 0.0411
_refine_ls_R_factor_gt 0.0362
_refine_ls_shift/su_max 0.0034
_refine_ls_shift/su_mean 0.0017
_refine_ls_structure_factor_coef F
_refine_ls_weighting_details w=1/(\s^2^(F)+0.0004F^2^)
_refine_ls_weighting_scheme sigma
_refine_ls_wR_factor_gt 0.0509
_refine_ls_wR_factor_ref 0.0516
_reflns_number_gt 319
_reflns_number_total 370
_reflns_threshold_expression I>3\s(I)
_cod_data_source_file c4dt00336e1.cif
_cod_data_source_block
;
;
_cod_depositor_comments
;
The following automatic conversions were performed:

'_geom_bond_publ_flag' value 'Y' changed to 'y' according to
/usr/data/users/saulius/crontab/automatic-downloads/rss-feeds/RSC/lib/dictionaries/cif_core.dic
dictionary named 'cif_core.dic' version 2.4.2 from 2011-04-26 (36
times).

'_geom_angle_publ_flag' value 'Y' changed to 'y' according
to
/usr/data/users/saulius/crontab/automatic-downloads/rss-feeds/RSC/lib/dictionaries/cif_core.dic
dictionary named 'cif_core.dic' version 2.4.2 from 2011-04-26 (93
times).

Automatic conversion script
Id: cif_fix_values 2281 2013-09-26 08:29:07Z andrius 
;
_cod_original_cell_volume 650.97(6)
_cod_original_sg_symbol_H-M 'R -3 m '
_cod_database_code 7031376

loop_
_symmetry_equiv_pos_site_id
_symmetry_equiv_pos_as_xyz
1 x,y,z
2 -y,x-y,z
3 -x+y,-x,z
4 y,x,-z
5 x-y,-y,-z
6 -x,-x+y,-z
7 -x,-y,-z
8 y,-x+y,-z
9 x-y,x,-z
10 -y,-x,z
11 -x+y,y,z
12 x,x-y,z
13 x+2/3,y+1/3,z+1/3
14 -y+2/3,x-y+1/3,z+1/3
15 -x+y+2/3,-x+1/3,z+1/3
16 y+2/3,x+1/3,-z+1/3
17 x-y+2/3,-y+1/3,-z+1/3
18 -x+2/3,-x+y+1/3,-z+1/3
19 -x+2/3,-y+1/3,-z+1/3
20 y+2/3,-x+y+1/3,-z+1/3
21 x-y+2/3,x+1/3,-z+1/3
22 -y+2/3,-x+1/3,z+1/3
23 -x+y+2/3,y+1/3,z+1/3
24 x+2/3,x-y+1/3,z+1/3
25 x+1/3,y+2/3,z+2/3
26 -y+1/3,x-y+2/3,z+2/3
27 -x+y+1/3,-x+2/3,z+2/3
28 y+1/3,x+2/3,-z+2/3
29 x-y+1/3,-y+2/3,-z+2/3
30 -x+1/3,-x+y+2/3,-z+2/3
31 -x+1/3,-y+2/3,-z+2/3
32 y+1/3,-x+y+2/3,-z+2/3
33 x-y+1/3,x+2/3,-z+2/3
34 -y+1/3,-x+2/3,z+2/3
35 -x+y+1/3,y+2/3,z+2/3
36 x+1/3,x-y+2/3,z+2/3

loop_
_atom_site_label
_atom_site_type_symbol
_atom_site_fract_x
_atom_site_fract_y
_atom_site_fract_z
_atom_site_adp_type
_atom_site_U_iso_or_equiv
_atom_site_symmetry_multiplicity
_atom_site_occupancy
_atom_site_calc_flag
Ge1 Ge 0 0 0 Uani 0.02466(17) 3 0.379 d
Sb1 Sb 0 0 0 Uani 0.02466(17) 3 0.457(12) d
Sn1 Sn 0 0 0 Uani 0.02466(17) 3 0.164(12) d
Sb2 Sb 0 0 0.426568(11) Uani 0.02434(12) 6 0.771 d
Ge2 Ge 0 0 0.426568(11) Uani 0.02434(12) 6 0.111 d
Sn2 Sn 0 0 0.426568(11) Uani 0.02434(12) 6 0.118 d
Te3 Te 0 0 0.132947(8) Uani 0.01858(11) 6 1 d
Te4 Te 0 0 0.289989(7) Uani 0.01581(10) 6 1 d

loop_
_atom_site_aniso_label
_atom_site_aniso_type_symbol
_atom_site_aniso_U_11
_atom_site_aniso_U_22
_atom_site_aniso_U_33
_atom_site_aniso_U_12
_atom_site_aniso_U_13
_atom_site_aniso_U_23
Ge1 Ge 0.0235(2) 0.0235(2) 0.0269(3) 0.01176(10) 0 0
Sb1 Sb 0.0235(2) 0.0235(2) 0.0269(3) 0.01176(10) 0 0
Sn1 Sn 0.0235(2) 0.0235(2) 0.0269(3) 0.01176(10) 0 0
Sb2 Sb 0.02234(14) 0.02234(14) 0.0284(2) 0.01117(7) 0 0
Ge2 Ge 0.02234(14) 0.02234(14) 0.0284(2) 0.01117(7) 0 0
Sn2 Sn 0.02234(14) 0.02234(14) 0.0284(2) 0.01117(7) 0 0
Te3 Te 0.01922(13) 0.01922(13) 0.01729(18) 0.00961(7) 0 0
Te4 Te 0.01666(13) 0.01666(13) 0.01412(17) 0.00833(7) 0 0

loop_
_atom_type_symbol
_atom_type_scat_dispersion_real
_atom_type_scat_dispersion_imag
_atom_type_scat_source
_atom_type_scat_Cromer_Mann_a1
_atom_type_scat_Cromer_Mann_b1
_atom_type_scat_Cromer_Mann_a2
_atom_type_scat_Cromer_Mann_b2
_atom_type_scat_Cromer_Mann_a3
_atom_type_scat_Cromer_Mann_b3
_atom_type_scat_Cromer_Mann_a4
_atom_type_scat_Cromer_Mann_b4
_atom_type_scat_Cromer_Mann_c
Ge 0.2897 0.726 'International Tables Vol C tables 4.2.6.8 and 6.1.1.4' 16.0816 2.8509 6.3747 0.2516 3.7068 11.4468 3.683 54.762501 2.1313
Sn -6.89 0.95 'International Tables Vol C tables 4.2.6.8 and 6.1.1.4' 19.1889 5.83030 19.1005 0.503100 4.45850 26.8909 2.46630 83.9571 4.78210
Sb -2.5692 0.6202 'International Tables Vol C tables 4.2.6.8 and 6.1.1.4' 19.6418 5.3034 19.0455 0.4607 5.0371 27.9074 2.6827 75.282501 4.5909
Te -2.0199 0.6736 'International Tables Vol C tables 4.2.6.8 and 6.1.1.4' 19.964399 4.81742 19.0138 0.420885 6.14487 28.5284 2.5239 70.840302 4.352

loop_
_geom_angle_atom_site_label_1
_geom_angle_atom_site_label_2
_geom_angle_atom_site_label_3
_geom_angle_site_symmetry_1
_geom_angle_site_symmetry_3
_geom_angle
_geom_angle_publ_flag
Te4 Ge1 Te4 25_444 25_544 88.877(5) y
Te4 Ge1 Te4 25_444 25_554 88.877(6) y
Te4 Ge1 Te4 25_444 16_445 91.123(6) y
Te4 Ge1 Te4 25_444 16_455 91.123(5) y
Te4 Ge1 Te4 25_444 16_555 180.0(5) y
Te4 Ge1 Te4 25_544 25_554 88.877(5) y
Te4 Ge1 Te4 25_544 16_445 91.123(5) y
Te4 Ge1 Te4 25_544 16_455 180.0(5) y
Te4 Ge1 Te4 25_544 16_555 91.123(5) y
Te4 Ge1 Te4 25_554 16_445 180.0(5) y
Te4 Ge1 Te4 25_554 16_455 91.123(5) y
Te4 Ge1 Te4 25_554 16_555 91.123(6) y
Te4 Ge1 Te4 16_445 16_455 88.877(5) y
Te4 Ge1 Te4 16_445 16_555 88.877(6) y
Te4 Ge1 Te4 16_455 16_555 88.877(5) y
Te4 Sb1 Te4 25_444 25_544 88.877(5) y
Te4 Sb1 Te4 25_444 25_554 88.877(6) y
Te4 Sb1 Te4 25_444 16_445 91.123(6) y
Te4 Sb1 Te4 25_444 16_455 91.123(5) y
Te4 Sb1 Te4 25_444 16_555 180.0(5) y
Te4 Sb1 Te4 25_544 25_554 88.877(5) y
Te4 Sb1 Te4 25_544 16_445 91.123(5) y
Te4 Sb1 Te4 25_544 16_455 180.0(5) y
Te4 Sb1 Te4 25_544 16_555 91.123(5) y
Te4 Sb1 Te4 25_554 16_445 180.0(5) y
Te4 Sb1 Te4 25_554 16_455 91.123(5) y
Te4 Sb1 Te4 25_554 16_555 91.123(6) y
Te4 Sb1 Te4 16_445 16_455 88.877(5) y
Te4 Sb1 Te4 16_445 16_555 88.877(6) y
Te4 Sb1 Te4 16_455 16_555 88.877(5) y
Te4 Sn1 Te4 25_444 25_544 88.877(5) y
Te4 Sn1 Te4 25_444 25_554 88.877(6) y
Te4 Sn1 Te4 25_444 16_445 91.123(6) y
Te4 Sn1 Te4 25_444 16_455 91.123(5) y
Te4 Sn1 Te4 25_444 16_555 180.0(5) y
Te4 Sn1 Te4 25_544 25_554 88.877(5) y
Te4 Sn1 Te4 25_544 16_445 91.123(5) y
Te4 Sn1 Te4 25_544 16_455 180.0(5) y
Te4 Sn1 Te4 25_544 16_555 91.123(5) y
Te4 Sn1 Te4 25_554 16_445 180.0(5) y
Te4 Sn1 Te4 25_554 16_455 91.123(5) y
Te4 Sn1 Te4 25_554 16_555 91.123(6) y
Te4 Sn1 Te4 16_445 16_455 88.877(5) y
Te4 Sn1 Te4 16_445 16_555 88.877(6) y
Te4 Sn1 Te4 16_455 16_555 88.877(5) y
Te3 Sb2 Te3 13_445 13_455 92.186(12) y
Te3 Sb2 Te3 13_445 13_555 92.186(12) y
Te3 Sb2 Te4 13_445 28_445 92.153(6) y
Te3 Sb2 Te4 13_445 28_545 92.153(6) y
Te3 Sb2 Te4 13_445 28_555 173.742(15) y
Te3 Sb2 Te3 13_455 13_555 92.186(12) y
Te3 Sb2 Te4 13_455 28_445 92.153(6) y
Te3 Sb2 Te4 13_455 28_545 173.742(15) y
Te3 Sb2 Te4 13_455 28_555 92.153(6) y
Te3 Sb2 Te4 13_555 28_445 173.742(15) y
Te3 Sb2 Te4 13_555 28_545 92.153(6) y
Te3 Sb2 Te4 13_555 28_555 92.153(6) y
Te4 Sb2 Te4 28_445 28_545 83.180(11) y
Te4 Sb2 Te4 28_445 28_555 83.180(11) y
Te4 Sb2 Te4 28_545 28_555 83.180(11) y
Te3 Ge2 Te3 13_445 13_455 92.186(12) y
Te3 Ge2 Te3 13_445 13_555 92.186(12) y
Te3 Ge2 Te4 13_445 28_445 92.153(6) y
Te3 Ge2 Te4 13_445 28_545 92.153(6) y
Te3 Ge2 Te4 13_445 28_555 173.742(15) y
Te3 Ge2 Te3 13_455 13_555 92.186(12) y
Te3 Ge2 Te4 13_455 28_445 92.153(6) y
Te3 Ge2 Te4 13_455 28_545 173.742(15) y
Te3 Ge2 Te4 13_455 28_555 92.153(6) y
Te3 Ge2 Te4 13_555 28_445 173.742(15) y
Te3 Ge2 Te4 13_555 28_545 92.153(6) y
Te3 Ge2 Te4 13_555 28_555 92.153(6) y
Te4 Ge2 Te4 28_445 28_545 83.180(11) y
Te4 Ge2 Te4 28_445 28_555 83.180(11) y
Te4 Ge2 Te4 28_545 28_555 83.180(11) y
Te3 Sn2 Te3 13_445 13_455 92.186(12) y
Te3 Sn2 Te3 13_445 13_555 92.186(12) y
Te3 Sn2 Te4 13_445 28_445 92.153(6) y
Te3 Sn2 Te4 13_445 28_545 92.153(6) y
Te3 Sn2 Te4 13_445 28_555 173.742(15) y
Te3 Sn2 Te3 13_455 13_555 92.186(12) y
Te3 Sn2 Te4 13_455 28_445 92.153(6) y
Te3 Sn2 Te4 13_455 28_545 173.742(15) y
Te3 Sn2 Te4 13_455 28_555 92.153(6) y
Te3 Sn2 Te4 13_555 28_445 173.742(15) y
Te3 Sn2 Te4 13_555 28_545 92.153(6) y
Te3 Sn2 Te4 13_555 28_555 92.153(6) y
Te4 Sn2 Te4 28_445 28_545 83.180(11) y
Te4 Sn2 Te4 28_445 28_555 83.180(11) y
Te4 Sn2 Te4 28_545 28_555 83.180(11) y
Te3 Te3 Te3 16_445 16_455 69.942(7) y
Te3 Te3 Te3 16_445 16_555 69.942(8) y
Te3 Te3 Te3 16_455 16_555 69.942(7) y

loop_
_geom_bond_atom_site_label_1
_geom_bond_atom_site_label_2
_geom_bond_site_symmetry_2
_geom_bond_distance
_geom_bond_publ_flag
Ge1 Te4 25_444 3.0449(3) y
Ge1 Te4 25_544 3.0449(2) y
Ge1 Te4 25_554 3.0449(3) y
Ge1 Te4 16_445 3.0449(3) y
Ge1 Te4 16_455 3.0449(2) y
Ge1 Te4 16_555 3.0449(3) y
Sb1 Te4 25_444 3.0449(3) y
Sb1 Te4 25_544 3.0449(2) y
Sb1 Te4 25_554 3.0449(3) y
Sb1 Te4 16_445 3.0449(3) y
Sb1 Te4 16_455 3.0449(2) y
Sb1 Te4 16_555 3.0449(3) y
Sn1 Te4 25_444 3.0449(3) y
Sn1 Te4 25_544 3.0449(2) y
Sn1 Te4 25_554 3.0449(3) y
Sn1 Te4 16_445 3.0449(3) y
Sn1 Te4 16_455 3.0449(2) y
Sn1 Te4 16_555 3.0449(3) y
Sb2 Te3 13_445 2.9591(4) y
Sb2 Te3 13_455 2.9591(3) y
Sb2 Te3 13_555 2.9591(4) y
Sb2 Te4 28_445 3.2117(4) y
Sb2 Te4 28_545 3.2117(4) y
Sb2 Te4 28_555 3.2117(4) y
Ge2 Te3 13_445 2.9591(4) y
Ge2 Te3 13_455 2.9591(3) y
Ge2 Te3 13_555 2.9591(4) y
Ge2 Te4 28_445 3.2117(4) y
Ge2 Te4 28_545 3.2117(4) y
Ge2 Te4 28_555 3.2117(4) y
Sn2 Te3 13_445 2.9591(4) y
Sn2 Te3 13_455 2.9591(3) y
Sn2 Te3 13_555 2.9591(4) y
Sn2 Te4 28_445 3.2117(4) y
Sn2 Te4 28_545 3.2117(4) y
Sn2 Te4 28_555 3.2117(4) y
